data_1532518
loop_
_publ_author_name
'Kroll, P.'
'Milko, M.'

_publ_section_title
;
 Theoretical investigation of the solid state reaction of silicon nitride
 and silicon dioxide forming silicon oxynitride (Si2 N2 O) under pressure
;
_journal_name_full 'Zeitschrift fuer Anorganische und Allgemeine Chemie'
_journal_page_first 1737
_journal_page_last 1750
_journal_volume 629
_journal_year 2003
_chemical_formula_sum 'N2 O Si2'
_chemical_name_systematic 'Si2 N2 O'
_space_group_IT_number 141
_symmetry_space_group_name_Hall '-I 4bd 2'
_symmetry_space_group_name_H-M 'I 41/a m d :2'
_cell_angle_alpha 90
_cell_angle_beta 90
_cell_angle_gamma 90
_cell_formula_units_Z 16
_cell_length_a 5.4158
_cell_length_b 5.4158
_cell_length_c 23.0433
_cell_volume 675.880
_citation_journal_id_ASTM ZAACAB
_cod_data_source_file Kroll_ZAACAB_2003_1073.cif
_cod_data_source_block N2O1Si2
_cod_original_cell_volume 675.8806
_cod_original_formula_sum 'N2 O1 Si2'
_cod_database_code 1532518

loop_
_symmetry_equiv_pos_as_xyz
x,y,z
-y+1/4,x+3/4,z+1/4
-x+1/2,-y,z+1/2
y+1/4,-x+1/4,z+3/4
x,-y,-z
y+1/4,x+3/4,-z+1/4
-x+1/2,y,-z+1/2
-y+1/4,-x+1/4,-z+3/4
-x,-y,-z
y-1/4,-x-3/4,-z-1/4
x-1/2,y,-z-1/2
-y-1/4,x-1/4,-z-3/4
-x,y,z
-y-1/4,-x-3/4,z-1/4
x-1/2,-y,z-1/2
y-1/4,x-1/4,z-3/4
x+1/2,y+1/2,z+1/2
-y+3/4,x+5/4,z+3/4
-x+1,-y+1/2,z+1
y+3/4,-x+3/4,z+5/4
x+1/2,-y+1/2,-z+1/2
y+3/4,x+5/4,-z+3/4
-x+1,y+1/2,-z+1
-y+3/4,-x+3/4,-z+5/4
-x+1/2,-y+1/2,-z+1/2
y+1/4,-x-1/4,-z+1/4
x,y+1/2,-z
-y+1/4,x+1/4,-z-1/4
-x+1/2,y+1/2,z+1/2
-y+1/4,-x-1/4,z+1/4
x,-y+1/2,z
y+1/4,x+1/4,z-1/4

loop_
_atom_site_label
_atom_site_type_symbol
_atom_site_fract_x
_atom_site_fract_y
_atom_site_fract_z
_atom_site_occupancy
_atom_site_U_iso_or_equiv
Si1 Si+4 0 0 0 1 0.0
N2 N-3 0 0.0131 0.4128 1 0.0
Si3 Si+4 0 0.0002 0.332 1 0.0
Si2 Si+4 0 0.25 0.2061 1 0.0
O1 O-2 0 0.035 0.0764 1 0.0
N1 N-3 0 0.5128 0.2506 1 0.0
